data_4331084
loop_
_publ_author_name
'Heiko Kulinna'
'Thomas P. Spaniol'
'Laurent Maron'
'Jun Okuda'

_publ_contact_author_address
;
        Institute of Inorganic Chemistry
        RWTH Aachen University
        Landoltweg 1
        D-52056 Aachen
        Germany
;
_publ_contact_author_email jun.okuda@ac.rwth-aachen.de
_publ_contact_author_fax 0049-241-8092644
_publ_contact_author_name 'Jun Okuda'
_publ_contact_author_phone 0049-241-8094645
_publ_section_title
;
 Cationic Zirconium Hydrides Supported by an NNNN-Type Macrocyclic Ligand:
 Synthesis, Structure, and Reactivity
;
_journal_name_full 'Inorganic Chemistry'
_journal_page_first 12462
_journal_page_last 12472
_journal_paper_doi 10.1021/ic301880z
_journal_volume 51
_journal_year 2012
_chemical_formula_moiety 'C23 H58 N4 Si3 Zr'
_chemical_formula_sum 'C23 H58 N4 Si3 Zr'
_chemical_formula_weight 566.22
_chemical_name_systematic
;
 ?
;
_space_group_IT_number 15
_space_group_name_Hall '-C 2yc'
_symmetry_cell_setting monoclinic
_symmetry_space_group_name_Hall '-C 2yc'
_symmetry_space_group_name_H-M 'C 1 2/c 1'
_atom_sites_solution_hydrogens geom
_atom_sites_solution_primary direct
_atom_sites_solution_secondary difmap
_audit_creation_method SHELXL-97
_cell_angle_alpha 90.00
_cell_angle_beta 91.2364(11)
_cell_angle_gamma 90.00
_cell_formula_units_Z 8
_cell_length_a 12.1670(9)
_cell_length_b 17.0955(13)
_cell_length_c 30.775(2)
_cell_measurement_reflns_used 6782
_cell_measurement_temperature 130(2)
_cell_measurement_theta_max 30.20
_cell_measurement_theta_min 2.17
_cell_volume 6399.7(8)
_computing_cell_refinement 'Bruker SMART (2001)'
_computing_data_collection 'Bruker SMART (2001)'
_computing_data_reduction 'Bruker SAINT+ (1999)'
_computing_molecular_graphics 'ORTEP-III (Farrugia, 1999)'
_computing_structure_refinement 'SHELXL-97 (Sheldrick, 1997)'
_computing_structure_solution 'SHELXS-86 (Sheldrick, 1986)'
_diffrn_ambient_temperature 130(2)
_diffrn_measured_fraction_theta_full 1.000
_diffrn_measured_fraction_theta_max 0.945
_diffrn_measurement_device_type 'APEX Area Detector'
_diffrn_measurement_method 'omega scans'
_diffrn_radiation_monochromator 'multilayer optics'
_diffrn_radiation_source 'INCOATEC microsource'
_diffrn_radiation_type MoK\a
_diffrn_radiation_wavelength 0.71073
_diffrn_reflns_av_R_equivalents 0.0550
_diffrn_reflns_av_sigmaI/netI 0.0355
_diffrn_reflns_limit_h_max 17
_diffrn_reflns_limit_h_min -16
_diffrn_reflns_limit_k_max 23
_diffrn_reflns_limit_k_min -24
_diffrn_reflns_limit_l_max 44
_diffrn_reflns_limit_l_min -44
_diffrn_reflns_number 46831
_diffrn_reflns_theta_full 27.50
_diffrn_reflns_theta_max 30.77
_diffrn_reflns_theta_min 1.32
_exptl_absorpt_coefficient_mu 0.472
_exptl_absorpt_correction_T_max 0.8910
_exptl_absorpt_correction_T_min 0.8483
_exptl_absorpt_correction_type multi-scan
_exptl_absorpt_process_details 'Bruker Mulabs'
_exptl_crystal_colour colourless
_exptl_crystal_density_diffrn 1.175
_exptl_crystal_description block
_exptl_crystal_F_000 2448
_exptl_crystal_size_max 0.36
_exptl_crystal_size_mid 0.30
_exptl_crystal_size_min 0.25
_refine_diff_density_max 0.722
_refine_diff_density_min -0.542
_refine_diff_density_rms 0.078
_refine_ls_extinction_method none
_refine_ls_goodness_of_fit_ref 1.075
_refine_ls_hydrogen_treatment constr
_refine_ls_matrix_type full
_refine_ls_number_parameters 292
_refine_ls_number_reflns 9432
_refine_ls_number_restraints 0
_refine_ls_restrained_S_all 1.075
_refine_ls_R_factor_all 0.0390
_refine_ls_R_factor_gt 0.0333
_refine_ls_shift/su_max 0.004
_refine_ls_shift/su_mean 0.000
_refine_ls_structure_factor_coef Fsqd
_refine_ls_weighting_details 'calc w=1/[\s^2^(Fo^2^)+(0.0450P)^2^+2.1334P] where P=(Fo^2^+2Fc^2^)/3'
_refine_ls_weighting_scheme calc
_refine_ls_wR_factor_gt 0.0805
_refine_ls_wR_factor_ref 0.0869
_reflns_number_gt 8262
_reflns_number_total 9432
_reflns_threshold_expression >2sigma(I)
_cod_data_source_file ic301880z_si_002_2.cif
_cod_data_source_block 1
_cod_original_sg_symbol_H-M 'C 2/c'
_cod_database_code 4331084

loop_
_symmetry_equiv_pos_as_xyz
'x, y, z'
'-x, y, -z+1/2'
'x+1/2, y+1/2, z'
'-x+1/2, y+1/2, -z+1/2'
'-x, -y, -z'
'x, -y, z-1/2'
'-x+1/2, -y+1/2, -z'
'x+1/2, -y+1/2, z-1/2'

loop_
_atom_site_label
_atom_site_type_symbol
_atom_site_fract_x
_atom_site_fract_y
_atom_site_fract_z
_atom_site_U_iso_or_equiv
_atom_site_adp_type
_atom_site_occupancy
_atom_site_symmetry_multiplicity
_atom_site_calc_flag
_atom_site_refinement_flags
Zr1 Zr 0.250033(10) 0.183494(7) 0.627050(4) 0.01555(5) Uani 1 1 d .
Si1 Si 0.18971(4) 0.02411(3) 0.708214(14) 0.02442(10) Uani 1 1 d .
Si2 Si 0.31429(4) -0.01315(2) 0.563283(14) 0.02145(9) Uani 1 1 d .
Si3 Si -0.04270(4) 0.16964(3) 0.576184(16) 0.02707(10) Uani 1 1 d .
N1 N 0.35261(11) 0.20240(8) 0.68272(5) 0.0255(3) Uani 1 1 d .
N2 N 0.16345(12) 0.28700(8) 0.68123(5) 0.0269(3) Uani 1 1 d .
N3 N 0.29923(11) 0.32366(7) 0.60524(5) 0.0253(3) Uani 1 1 d .
N4 N 0.45550(11) 0.19729(8) 0.60295(5) 0.0285(3) Uani 1 1 d .
C1 C 0.32329(16) 0.23759(11) 0.72359(6) 0.0335(4) Uani 1 1 d .
H1A H 0.3665 0.2860 0.7282 0.040 Uiso 1 1 calc R
H1B H 0.3417 0.2011 0.7476 0.040 Uiso 1 1 calc R
C2 C 0.20161(16) 0.25682(11) 0.72415(5) 0.0329(4) Uani 1 1 d .
H2A H 0.1595 0.2092 0.7314 0.040 Uiso 1 1 calc R
H2B H 0.1881 0.2966 0.7468 0.040 Uiso 1 1 calc R
C3 C 0.21185(16) 0.36544(10) 0.67365(6) 0.0340(4) Uani 1 1 d .
H3A H 0.2844 0.3687 0.6888 0.041 Uiso 1 1 calc R
H3B H 0.1636 0.4059 0.6861 0.041 Uiso 1 1 calc R
C4 C 0.22575(15) 0.38148(9) 0.62565(6) 0.0318(4) Uani 1 1 d .
H4A H 0.1529 0.3800 0.6107 0.038 Uiso 1 1 calc R
H4B H 0.2566 0.4346 0.6219 0.038 Uiso 1 1 calc R
C5 C 0.41335(14) 0.33729(10) 0.62169(7) 0.0328(4) Uani 1 1 d .
H5A H 0.4156 0.3319 0.6537 0.039 Uiso 1 1 calc R
H5B H 0.4357 0.3914 0.6145 0.039 Uiso 1 1 calc R
C6 C 0.49385(14) 0.28030(10) 0.60226(7) 0.0357(4) Uani 1 1 d .
H6A H 0.5071 0.2957 0.5718 0.043 Uiso 1 1 calc R
H6B H 0.5647 0.2840 0.6185 0.043 Uiso 1 1 calc R
C7 C 0.50435(13) 0.15381(10) 0.64030(6) 0.0328(4) Uani 1 1 d .
H7A H 0.5855 0.1552 0.6386 0.039 Uiso 1 1 calc R
H7B H 0.4808 0.0984 0.6387 0.039 Uiso 1 1 calc R
C8 C 0.47017(15) 0.18814(10) 0.68299(7) 0.0342(4) Uani 1 1 d .
H8A H 0.4900 0.1516 0.7069 0.041 Uiso 1 1 calc R
H8B H 0.5099 0.2379 0.6882 0.041 Uiso 1 1 calc R
C9 C 0.04261(15) 0.29428(11) 0.68189(6) 0.0340(4) Uani 1 1 d .
H9A H 0.0217 0.3263 0.7068 0.051 Uiso 1 1 calc R
H9B H 0.0097 0.2422 0.6844 0.051 Uiso 1 1 calc R
H9C H 0.0162 0.3192 0.6549 0.051 Uiso 1 1 calc R
C10 C 0.29405(16) 0.33677(10) 0.55745(6) 0.0348(4) Uani 1 1 d .
H10A H 0.2171 0.3377 0.5474 0.052 Uiso 1 1 calc R
H10B H 0.3328 0.2944 0.5428 0.052 Uiso 1 1 calc R
H10C H 0.3289 0.3869 0.5506 0.052 Uiso 1 1 calc R
C11 C 0.49766(15) 0.16058(11) 0.56302(7) 0.0377(4) Uani 1 1 d .
H11A H 0.5773 0.1685 0.5618 0.057 Uiso 1 1 calc R
H11B H 0.4619 0.1845 0.5375 0.057 Uiso 1 1 calc R
H11C H 0.4816 0.1044 0.5634 0.057 Uiso 1 1 calc R
C12 C 0.14583(12) 0.09427(9) 0.66546(5) 0.0207(3) Uani 1 1 d .
H12A H 0.0874 0.1259 0.6788 0.025 Uiso 1 1 calc R
H12B H 0.1084 0.0619 0.6429 0.025 Uiso 1 1 calc R
C13 C 0.17085(16) 0.06158(11) 0.76516(5) 0.0342(4) Uani 1 1 d .
H13A H 0.2243 0.1033 0.7713 0.051 Uiso 1 1 calc R
H13B H 0.1823 0.0187 0.7859 0.051 Uiso 1 1 calc R
H13C H 0.0962 0.0822 0.7679 0.051 Uiso 1 1 calc R
C14 C 0.33664(16) -0.00824(13) 0.70543(7) 0.0448(5) Uani 1 1 d .
H14A H 0.3492 -0.0326 0.6772 0.067 Uiso 1 1 calc R
H14B H 0.3524 -0.0462 0.7286 0.067 Uiso 1 1 calc R
H14C H 0.3851 0.0372 0.7091 0.067 Uiso 1 1 calc R
C15 C 0.10462(18) -0.06802(10) 0.70434(6) 0.0376(4) Uani 1 1 d .
H15A H 0.0264 -0.0545 0.7048 0.056 Uiso 1 1 calc R
H15B H 0.1228 -0.1022 0.7290 0.056 Uiso 1 1 calc R
H15C H 0.1204 -0.0953 0.6772 0.056 Uiso 1 1 calc R
C16 C 0.26815(12) 0.08772(8) 0.57523(5) 0.0209(3) Uani 1 1 d .
H16A H 0.1918 0.0854 0.5636 0.025 Uiso 1 1 calc R
H16B H 0.3086 0.1171 0.5529 0.025 Uiso 1 1 calc R
C17 C 0.44867(15) -0.04802(10) 0.58853(6) 0.0329(4) Uani 1 1 d .
H17A H 0.5092 -0.0163 0.5775 0.049 Uiso 1 1 calc R
H17B H 0.4604 -0.1030 0.5809 0.049 Uiso 1 1 calc R
H17C H 0.4460 -0.0428 0.6202 0.049 Uiso 1 1 calc R
C18 C 0.33307(15) -0.02597(11) 0.50342(6) 0.0332(4) Uani 1 1 d .
H18A H 0.2642 -0.0133 0.4879 0.050 Uiso 1 1 calc R
H18B H 0.3533 -0.0803 0.4974 0.050 Uiso 1 1 calc R
H18C H 0.3915 0.0090 0.4937 0.050 Uiso 1 1 calc R
C19 C 0.20784(16) -0.08518(10) 0.58060(7) 0.0404(5) Uani 1 1 d .
H19A H 0.1942 -0.0785 0.6116 0.061 Uiso 1 1 calc R
H19B H 0.2341 -0.1384 0.5753 0.061 Uiso 1 1 calc R
H19C H 0.1395 -0.0763 0.5639 0.061 Uiso 1 1 calc R
C20 C 0.09108(12) 0.21965(9) 0.58607(5) 0.0210(3) Uani 1 1 d .
H20A H 0.0707 0.2714 0.5979 0.025 Uiso 1 1 calc R
H20B H 0.1187 0.2301 0.5566 0.025 Uiso 1 1 calc R
C21 C -0.11938(16) 0.21610(12) 0.52948(6) 0.0375(4) Uani 1 1 d .
H21A H -0.1262 0.2724 0.5347 0.056 Uiso 1 1 calc R
H21B H -0.1928 0.1928 0.5267 0.056 Uiso 1 1 calc R
H21C H -0.0792 0.2074 0.5026 0.056 Uiso 1 1 calc R
C22 C -0.03177(18) 0.06341(12) 0.56042(10) 0.0624(8) Uani 1 1 d .
H22A H 0.0175 0.0582 0.5358 0.094 Uiso 1 1 calc R
H22B H -0.1048 0.0435 0.5521 0.094 Uiso 1 1 calc R
H22C H -0.0024 0.0333 0.5851 0.094 Uiso 1 1 calc R
C23 C -0.13961(17) 0.1748(2) 0.62257(8) 0.0676(9) Uani 1 1 d .
H23A H -0.1084 0.1462 0.6475 0.101 Uiso 1 1 calc R
H23B H -0.2102 0.1514 0.6138 0.101 Uiso 1 1 calc R
H23C H -0.1510 0.2296 0.6306 0.101 Uiso 1 1 calc R

loop_
_atom_site_aniso_label
_atom_site_aniso_U_11
_atom_site_aniso_U_22
_atom_site_aniso_U_33
_atom_site_aniso_U_23
_atom_site_aniso_U_13
_atom_site_aniso_U_12
Zr1 0.01471(7) 0.01234(7) 0.01950(8) -0.00064(5) -0.00180(5) -0.00052(4)
Si1 0.0294(2) 0.0227(2) 0.0212(2) 0.00611(16) 0.00269(17) 0.00417(17)
Si2 0.0236(2) 0.01584(19) 0.0251(2) -0.00249(15) 0.00433(16) -0.00149(15)
Si3 0.0192(2) 0.0284(2) 0.0332(2) 0.01113(18) -0.00850(17) -0.00390(17)
N1 0.0237(6) 0.0223(6) 0.0301(7) -0.0056(5) -0.0085(5) 0.0007(5)
N2 0.0312(7) 0.0217(6) 0.0278(7) -0.0034(5) 0.0006(6) 0.0050(5)
N3 0.0254(7) 0.0159(6) 0.0344(7) -0.0001(5) -0.0011(6) -0.0034(5)
N4 0.0213(6) 0.0202(6) 0.0444(9) -0.0032(6) 0.0056(6) -0.0056(5)
C1 0.0420(10) 0.0296(9) 0.0283(8) -0.0087(7) -0.0127(7) -0.0003(7)
C2 0.0455(10) 0.0308(9) 0.0224(8) -0.0078(6) -0.0029(7) 0.0073(8)
C3 0.0419(10) 0.0174(7) 0.0425(10) -0.0083(7) -0.0018(8) 0.0052(7)
C4 0.0346(9) 0.0141(7) 0.0465(10) 0.0004(6) -0.0022(8) 0.0008(6)
C5 0.0279(8) 0.0188(7) 0.0514(11) -0.0015(7) -0.0023(8) -0.0088(6)
C6 0.0245(8) 0.0220(8) 0.0607(12) -0.0015(8) 0.0042(8) -0.0097(6)
C7 0.0154(7) 0.0256(8) 0.0572(12) -0.0029(8) -0.0040(7) 0.0003(6)
C8 0.0264(8) 0.0289(9) 0.0466(11) -0.0046(7) -0.0159(8) -0.0016(7)
C9 0.0332(9) 0.0328(9) 0.0363(10) -0.0017(7) 0.0063(7) 0.0103(7)
C10 0.0415(10) 0.0242(8) 0.0388(10) 0.0090(7) 0.0026(8) -0.0075(7)
C11 0.0284(9) 0.0296(9) 0.0558(12) -0.0051(8) 0.0184(8) -0.0058(7)
C12 0.0217(7) 0.0198(7) 0.0205(7) 0.0031(5) -0.0001(5) -0.0003(5)
C13 0.0454(10) 0.0332(9) 0.0239(8) 0.0046(7) -0.0016(7) 0.0036(8)
C14 0.0392(11) 0.0506(12) 0.0449(11) 0.0217(9) 0.0079(9) 0.0172(9)
C15 0.0592(12) 0.0237(8) 0.0300(9) 0.0051(7) 0.0053(8) -0.0039(8)
C16 0.0199(7) 0.0174(7) 0.0255(7) -0.0034(5) 0.0025(5) -0.0028(5)
C17 0.0396(10) 0.0249(8) 0.0342(9) 0.0020(7) -0.0026(7) 0.0072(7)
C18 0.0373(9) 0.0338(9) 0.0286(8) -0.0069(7) 0.0025(7) 0.0028(7)
C19 0.0427(10) 0.0210(8) 0.0585(12) -0.0061(8) 0.0206(9) -0.0084(7)
C20 0.0199(7) 0.0188(7) 0.0242(7) 0.0038(5) -0.0019(5) -0.0002(5)
C21 0.0365(10) 0.0368(10) 0.0384(10) 0.0067(8) -0.0167(8) -0.0010(8)
C22 0.0433(12) 0.0266(10) 0.115(2) 0.0082(12) -0.0446(13) -0.0110(9)
C23 0.0257(10) 0.130(3) 0.0467(13) 0.0258(14) -0.0019(9) -0.0184(12)

loop_
_atom_type_symbol
_atom_type_description
_atom_type_scat_dispersion_real
_atom_type_scat_dispersion_imag
_atom_type_scat_source
C C 0.0033 0.0016 'International Tables Vol C Tables 4.2.6.8 and 6.1.1.4'
H H 0.0000 0.0000 'International Tables Vol C Tables 4.2.6.8 and 6.1.1.4'
N N 0.0061 0.0033 'International Tables Vol C Tables 4.2.6.8 and 6.1.1.4'
Si Si 0.0817 0.0704 'International Tables Vol C Tables 4.2.6.8 and 6.1.1.4'
Zr Zr -2.9673 0.5597 'International Tables Vol C Tables 4.2.6.8 and 6.1.1.4'

loop_
_geom_angle_atom_site_label_1
_geom_angle_atom_site_label_2
_geom_angle_atom_site_label_3
_geom_angle
N1 Zr1 C16 127.21(5)
N1 Zr1 C12 90.41(5)
C16 Zr1 C12 86.96(5)
N1 Zr1 C20 148.14(5)
C16 Zr1 C20 84.61(5)
C12 Zr1 C20 89.66(5)
N1 Zr1 N3 86.12(5)
C16 Zr1 N3 117.24(5)
C12 Zr1 N3 151.68(5)
C20 Zr1 N3 79.00(5)
N1 Zr1 N4 70.64(5)
C16 Zr1 N4 76.27(5)
C12 Zr1 N4 137.22(5)
C20 Zr1 N4 126.58(5)
N3 Zr1 N4 67.29(4)
N1 Zr1 N2 68.12(5)
C16 Zr1 N2 162.20(5)
C12 Zr1 N2 83.69(5)
C20 Zr1 N2 80.24(5)
N3 Zr1 N2 68.94(4)
N4 Zr1 N2 120.49(4)
C12 Si1 C14 114.80(8)
C12 Si1 C13 113.70(8)
C14 Si1 C13 106.14(9)
C12 Si1 C15 110.28(8)
C14 Si1 C15 105.86(10)
C13 Si1 C15 105.35(8)
C16 Si2 C19 109.95(8)
C16 Si2 C18 110.35(8)
C19 Si2 C18 107.61(9)
C16 Si2 C17 118.34(8)
C19 Si2 C17 105.83(9)
C18 Si2 C17 104.14(8)
C20 Si3 C23 114.65(10)
C20 Si3 C21 110.53(8)
C23 Si3 C21 104.68(11)
C20 Si3 C22 114.77(8)
C23 Si3 C22 106.91(14)
C21 Si3 C22 104.34(10)
C1 N1 C8 109.07(13)
C1 N1 Zr1 127.86(11)
C8 N1 Zr1 122.79(11)
C9 N2 C2 108.04(14)
C9 N2 C3 108.94(14)
C2 N2 C3 109.65(14)
C9 N2 Zr1 118.18(10)
C2 N2 Zr1 101.89(9)
C3 N2 Zr1 109.76(10)
C4 N3 C5 108.61(13)
C4 N3 C10 107.78(13)
C5 N3 C10 109.42(14)
C4 N3 Zr1 111.49(10)
C5 N3 Zr1 106.21(9)
C10 N3 Zr1 113.24(10)
C11 N4 C7 106.88(14)
C11 N4 C6 106.07(14)
C7 N4 C6 111.54(14)
C11 N4 Zr1 122.92(10)
C7 N4 Zr1 95.96(9)
C6 N4 Zr1 112.82(10)
N1 C1 C2 111.06(13)
N1 C1 H1A 109.4
C2 C1 H1A 109.4
N1 C1 H1B 109.4
C2 C1 H1B 109.4
H1A C1 H1B 108.0
N2 C2 C1 110.61(15)
N2 C2 H2A 109.5
C1 C2 H2A 109.5
N2 C2 H2B 109.5
C1 C2 H2B 109.5
H2A C2 H2B 108.1
N2 C3 C4 111.68(14)
N2 C3 H3A 109.3
C4 C3 H3A 109.3
N2 C3 H3B 109.3
C4 C3 H3B 109.3
H3A C3 H3B 107.9
N3 C4 C3 111.93(14)
N3 C4 H4A 109.2
C3 C4 H4A 109.2
N3 C4 H4B 109.2
C3 C4 H4B 109.2
H4A C4 H4B 107.9
N3 C5 C6 111.86(14)
N3 C5 H5A 109.2
C6 C5 H5A 109.2
N3 C5 H5B 109.2
C6 C5 H5B 109.2
H5A C5 H5B 107.9
N4 C6 C5 113.62(14)
N4 C6 H6A 108.8
C5 C6 H6A 108.8
N4 C6 H6B 108.8
C5 C6 H6B 108.8
H6A C6 H6B 107.7
N4 C7 C8 111.55(14)
N4 C7 H7A 109.3
C8 C7 H7A 109.3
N4 C7 H7B 109.3
C8 C7 H7B 109.3
H7A C7 H7B 108.0
N1 C8 C7 110.57(14)
N1 C8 H8A 109.5
C7 C8 H8A 109.5
N1 C8 H8B 109.5
C7 C8 H8B 109.5
H8A C8 H8B 108.1
N2 C9 H9A 109.5
N2 C9 H9B 109.5
H9A C9 H9B 109.5
N2 C9 H9C 109.5
H9A C9 H9C 109.5
H9B C9 H9C 109.5
N3 C10 H10A 109.5
N3 C10 H10B 109.5
H10A C10 H10B 109.5
N3 C10 H10C 109.5
H10A C10 H10C 109.5
H10B C10 H10C 109.5
N4 C11 H11A 109.5
N4 C11 H11B 109.5
H11A C11 H11B 109.5
N4 C11 H11C 109.5
H11A C11 H11C 109.5
H11B C11 H11C 109.5
Si1 C12 Zr1 129.43(8)
Si1 C12 H12A 104.9
Zr1 C12 H12A 104.9
Si1 C12 H12B 104.9
Zr1 C12 H12B 104.9
H12A C12 H12B 105.8
Si1 C13 H13A 109.5
Si1 C13 H13B 109.5
H13A C13 H13B 109.5
Si1 C13 H13C 109.5
H13A C13 H13C 109.5
H13B C13 H13C 109.5
Si1 C14 H14A 109.5
Si1 C14 H14B 109.5
H14A C14 H14B 109.5
Si1 C14 H14C 109.5
H14A C14 H14C 109.5
H14B C14 H14C 109.5
Si1 C15 H15A 109.5
Si1 C15 H15B 109.5
H15A C15 H15B 109.5
Si1 C15 H15C 109.5
H15A C15 H15C 109.5
H15B C15 H15C 109.5
Si2 C16 Zr1 146.55(8)
Si2 C16 H16A 100.2
Zr1 C16 H16A 100.2
Si2 C16 H16B 100.2
Zr1 C16 H16B 100.2
H16A C16 H16B 104.2
Si2 C17 H17A 109.5
Si2 C17 H17B 109.5
H17A C17 H17B 109.5
Si2 C17 H17C 109.5
H17A C17 H17C 109.5
H17B C17 H17C 109.5
Si2 C18 H18A 109.5
Si2 C18 H18B 109.5
H18A C18 H18B 109.5
Si2 C18 H18C 109.5
H18A C18 H18C 109.5
H18B C18 H18C 109.5
Si2 C19 H19A 109.5
Si2 C19 H19B 109.5
H19A C19 H19B 109.5
Si2 C19 H19C 109.5
H19A C19 H19C 109.5
H19B C19 H19C 109.5
Si3 C20 Zr1 132.04(7)
Si3 C20 H20A 104.2
Zr1 C20 H20A 104.2
Si3 C20 H20B 104.2
Zr1 C20 H20B 104.2
H20A C20 H20B 105.5
Si3 C21 H21A 109.5
Si3 C21 H21B 109.5
H21A C21 H21B 109.5
Si3 C21 H21C 109.5
H21A C21 H21C 109.5
H21B C21 H21C 109.5
Si3 C22 H22A 109.5
Si3 C22 H22B 109.5
H22A C22 H22B 109.5
Si3 C22 H22C 109.5
H22A C22 H22C 109.5
H22B C22 H22C 109.5
Si3 C23 H23A 109.5
Si3 C23 H23B 109.5
H23A C23 H23B 109.5
Si3 C23 H23C 109.5
H23A C23 H23C 109.5
H23B C23 H23C 109.5

loop_
_geom_bond_atom_site_label_1
_geom_bond_atom_site_label_2
_geom_bond_distance
Zr1 N1 2.1224(13)
Zr1 C16 2.2995(14)
Zr1 C12 2.3230(15)
Zr1 C20 2.3680(15)
Zr1 N3 2.5628(13)
Zr1 N4 2.6335(14)
Zr1 N2 2.6639(13)
Si1 C12 1.8505(15)
Si1 C14 1.8751(19)
Si1 C13 1.8846(18)
Si1 C15 1.8871(19)
Si2 C16 1.8528(15)
Si2 C19 1.8728(18)
Si2 C18 1.8740(17)
Si2 C17 1.8913(18)
Si3 C20 1.8578(15)
Si3 C23 1.873(2)
Si3 C21 1.8734(18)
Si3 C22 1.885(2)
N1 C1 1.446(2)
N1 C8 1.451(2)
N2 C9 1.476(2)
N2 C2 1.483(2)
N2 C3 1.485(2)
N3 C4 1.482(2)
N3 C5 1.486(2)
N3 C10 1.488(2)
N4 C11 1.481(2)
N4 C7 1.482(2)
N4 C6 1.494(2)
C1 C2 1.517(3)
C1 H1A 0.9900
C1 H1B 0.9900
C2 H2A 0.9900
C2 H2B 0.9900
C3 C4 1.516(3)
C3 H3A 0.9900
C3 H3B 0.9900
C4 H4A 0.9900
C4 H4B 0.9900
C5 C6 1.514(3)
C5 H5A 0.9900
C5 H5B 0.9900
C6 H6A 0.9900
C6 H6B 0.9900
C7 C8 1.506(3)
C7 H7A 0.9900
C7 H7B 0.9900
C8 H8A 0.9900
C8 H8B 0.9900
C9 H9A 0.9800
C9 H9B 0.9800
C9 H9C 0.9800
C10 H10A 0.9800
C10 H10B 0.9800
C10 H10C 0.9800
C11 H11A 0.9800
C11 H11B 0.9800
C11 H11C 0.9800
C12 H12A 0.9900
C12 H12B 0.9900
C13 H13A 0.9800
C13 H13B 0.9800
C13 H13C 0.9800
C14 H14A 0.9800
C14 H14B 0.9800
C14 H14C 0.9800
C15 H15A 0.9800
C15 H15B 0.9800
C15 H15C 0.9800
C16 H16A 0.9900
C16 H16B 0.9900
C17 H17A 0.9800
C17 H17B 0.9800
C17 H17C 0.9800
C18 H18A 0.9800
C18 H18B 0.9800
C18 H18C 0.9800
C19 H19A 0.9800
C19 H19B 0.9800
C19 H19C 0.9800
C20 H20A 0.9900
C20 H20B 0.9900
C21 H21A 0.9800
C21 H21B 0.9800
C21 H21C 0.9800
C22 H22A 0.9800
C22 H22B 0.9800
C22 H22C 0.9800
C23 H23A 0.9800
C23 H23B 0.9800
C23 H23C 0.9800

loop_
_geom_torsion_atom_site_label_1
_geom_torsion_atom_site_label_2
_geom_torsion_atom_site_label_3
_geom_torsion_atom_site_label_4
_geom_torsion
C16 Zr1 N1 C1 -152.46(13)
C12 Zr1 N1 C1 -65.97(15)
C20 Zr1 N1 C1 24.0(2)
N3 Zr1 N1 C1 85.91(14)
N4 Zr1 N1 C1 153.18(15)
N2 Zr1 N1 C1 17.07(13)
C16 Zr1 N1 C8 34.41(15)
C12 Zr1 N1 C8 120.90(13)
C20 Zr1 N1 C8 -149.10(12)
N3 Zr1 N1 C8 -87.23(13)
N4 Zr1 N1 C8 -19.95(12)
N2 Zr1 N1 C8 -156.07(14)
N1 Zr1 N2 C9 -151.74(13)
C16 Zr1 N2 C9 0.0(2)
C12 Zr1 N2 C9 -58.75(12)
C20 Zr1 N2 C9 31.99(12)
N3 Zr1 N2 C9 113.87(13)
N4 Zr1 N2 C9 158.89(11)
N1 Zr1 N2 C2 -33.59(11)
C16 Zr1 N2 C2 118.13(17)
C12 Zr1 N2 C2 59.40(11)
C20 Zr1 N2 C2 150.14(11)
N3 Zr1 N2 C2 -127.98(11)
N4 Zr1 N2 C2 -82.96(11)
N1 Zr1 N2 C3 82.56(11)
C16 Zr1 N2 C3 -125.72(17)
C12 Zr1 N2 C3 175.55(11)
C20 Zr1 N2 C3 -93.71(11)
N3 Zr1 N2 C3 -11.83(10)
N4 Zr1 N2 C3 33.19(12)
N1 Zr1 N3 C4 -85.72(11)
C16 Zr1 N3 C4 143.98(11)
C12 Zr1 N3 C4 -2.08(17)
C20 Zr1 N3 C4 65.97(11)
N4 Zr1 N3 C4 -156.34(12)
N2 Zr1 N3 C4 -17.70(10)
N1 Zr1 N3 C5 32.41(11)
C16 Zr1 N3 C5 -97.89(11)
C12 Zr1 N3 C5 116.05(13)
C20 Zr1 N3 C5 -175.89(12)
N4 Zr1 N3 C5 -38.20(11)
N2 Zr1 N3 C5 100.43(11)
N1 Zr1 N3 C10 152.52(12)
C16 Zr1 N3 C10 22.22(13)
C12 Zr1 N3 C10 -123.83(13)
C20 Zr1 N3 C10 -55.78(12)
N4 Zr1 N3 C10 81.91(12)
N2 Zr1 N3 C10 -139.45(12)
N1 Zr1 N4 C11 153.09(14)
C16 Zr1 N4 C11 14.87(13)
C12 Zr1 N4 C11 84.72(15)
C20 Zr1 N4 C11 -57.56(15)
N3 Zr1 N4 C11 -112.93(14)
N2 Zr1 N4 C11 -158.63(13)
N1 Zr1 N4 C7 38.54(9)
C16 Zr1 N4 C7 -99.68(10)
C12 Zr1 N4 C7 -29.83(13)
C20 Zr1 N4 C7 -172.11(9)
N3 Zr1 N4 C7 132.51(10)
N2 Zr1 N4 C7 86.82(10)
N1 Zr1 N4 C6 -77.86(13)
C16 Zr1 N4 C6 143.93(13)
C12 Zr1 N4 C6 -146.22(12)
C20 Zr1 N4 C6 71.50(14)
N3 Zr1 N4 C6 16.12(12)
N2 Zr1 N4 C6 -29.57(14)
C8 N1 C1 C2 177.60(15)
Zr1 N1 C1 C2 3.7(2)
C9 N2 C2 C1 172.32(14)
C3 N2 C2 C1 -69.08(17)
Zr1 N2 C2 C1 47.15(15)
N1 C1 C2 N2 -39.1(2)
C9 N2 C3 C4 -90.69(17)
C2 N2 C3 C4 151.27(14)
Zr1 N2 C3 C4 40.13(16)
C5 N3 C4 C3 -70.07(17)
C10 N3 C4 C3 171.48(14)
Zr1 N3 C4 C3 46.62(16)
N2 C3 C4 N3 -60.16(19)
C4 N3 C5 C6 -179.97(15)
C10 N3 C5 C6 -62.55(18)
Zr1 N3 C5 C6 60.01(16)
C11 N4 C6 C5 145.80(17)
C7 N4 C6 C5 -98.19(18)
Zr1 N4 C6 C5 8.5(2)
N3 C5 C6 N4 -46.7(2)
C11 N4 C7 C8 177.94(14)
C6 N4 C7 C8 62.43(18)
Zr1 N4 C7 C8 -54.99(13)
C1 N1 C8 C7 -178.20(15)
Zr1 N1 C8 C7 -3.9(2)
N4 C7 C8 N1 46.76(19)
C14 Si1 C12 Zr1 -26.53(14)
C13 Si1 C12 Zr1 95.97(11)
C15 Si1 C12 Zr1 -145.97(10)
N1 Zr1 C12 Si1 -34.66(10)
C16 Zr1 C12 Si1 92.58(10)
C20 Zr1 C12 Si1 177.20(10)
N3 Zr1 C12 Si1 -117.23(11)
N4 Zr1 C12 Si1 26.62(14)
N2 Zr1 C12 Si1 -102.58(10)
C19 Si2 C16 Zr1 79.88(16)
C18 Si2 C16 Zr1 -161.57(13)
C17 Si2 C16 Zr1 -41.82(17)
N1 Zr1 C16 Si2 30.59(17)
C12 Zr1 C16 Si2 -57.62(14)
C20 Zr1 C16 Si2 -147.56(15)
N3 Zr1 C16 Si2 137.76(13)
N4 Zr1 C16 Si2 82.70(14)
N2 Zr1 C16 Si2 -115.91(17)
C23 Si3 C20 Zr1 76.95(15)
C21 Si3 C20 Zr1 -165.05(10)
C22 Si3 C20 Zr1 -47.41(15)
N1 Zr1 C20 Si3 -109.58(12)
C16 Zr1 C20 Si3 67.62(11)
C12 Zr1 C20 Si3 -19.36(11)
N3 Zr1 C20 Si3 -173.25(11)
N4 Zr1 C20 Si3 136.09(9)
N2 Zr1 C20 Si3 -103.01(11)
